data_4075930
loop_
_publ_author_name
'Bernskoetter, Wesley H.'
'Lobkovsky, Emil'
'Chirik, Paul J.'

_publ_section_title
;
 C&#x2212;H Bond Activation Reactions with Ligand Adducts of a
 \b-Diiminate Iridium Dihydride
;
_journal_issue 18
_journal_name_full Organometallics
_journal_page_first 4367
_journal_paper_doi 10.1021/om050301n
_journal_volume 24
_journal_year 2005
_chemical_formula_sum 'C47 H76 Ir N2 P'
_chemical_formula_weight 892.27
_chemical_name_systematic
; 
 ? 
;
_space_group_IT_number 14
_symmetry_cell_setting monoclinic
_symmetry_space_group_name_Hall '-P 2yn'
_symmetry_space_group_name_H-M 'P 1 21/n 1'
_atom_sites_solution_hydrogens difmap
_atom_sites_solution_primary direct
_atom_sites_solution_secondary difmap
_audit_creation_method SHELXL-97
_cell_angle_alpha 90.00
_cell_angle_beta 94.7950(10)
_cell_angle_gamma 90.00
_cell_formula_units_Z 4
_cell_length_a 13.5022(5)
_cell_length_b 17.8881(7)
_cell_length_c 18.0399(7)
_cell_measurement_temperature 173(2)
_cell_volume 4341.9(3)
_computing_cell_refinement 'Bruker SMART'
_computing_data_collection 'Bruker SMART'
_computing_data_reduction 'Bruker SHELXTL'
_computing_molecular_graphics 'Bruker SHELXTL'
_computing_publication_material 'Bruker SHELXTL'
_computing_structure_refinement 'SHELXL-97 (Sheldrick, 1997)'
_computing_structure_solution 'SHELXS-97 (Sheldrick, 1990)'
_diffrn_ambient_temperature 173(2)
_diffrn_measured_fraction_theta_full 0.982
_diffrn_measured_fraction_theta_max 0.982
_diffrn_measurement_device_type 'Bruker 1K CCD area detector'
_diffrn_measurement_method '0.3 deg. omega scans'
_diffrn_radiation_monochromator graphite
_diffrn_radiation_source 'fine-focus sealed tube'
_diffrn_radiation_type MoK\a
_diffrn_radiation_wavelength 0.71073
_diffrn_reflns_av_R_equivalents 0.0625
_diffrn_reflns_av_sigmaI/netI 0.0711
_diffrn_reflns_limit_h_max 18
_diffrn_reflns_limit_h_min -19
_diffrn_reflns_limit_k_max 25
_diffrn_reflns_limit_k_min -25
_diffrn_reflns_limit_l_max 25
_diffrn_reflns_limit_l_min -23
_diffrn_reflns_number 44086
_diffrn_reflns_theta_full 30.57
_diffrn_reflns_theta_max 30.57
_diffrn_reflns_theta_min 2.27
_exptl_absorpt_coefficient_mu 3.145
_exptl_absorpt_correction_T_max 0.8586
_exptl_absorpt_correction_T_min 0.5720
_exptl_absorpt_correction_type SADABS
_exptl_crystal_colour red
_exptl_crystal_density_diffrn 1.365
_exptl_crystal_density_method 'not measured'
_exptl_crystal_description parallelepiped
_exptl_crystal_F_000 1856
_exptl_crystal_size_max 0.20
_exptl_crystal_size_mid 0.15
_exptl_crystal_size_min 0.05
_refine_diff_density_max 2.754
_refine_diff_density_min -2.009
_refine_diff_density_rms 0.135
_refine_ls_extinction_method none
_refine_ls_goodness_of_fit_ref 1.023
_refine_ls_hydrogen_treatment isotropic
_refine_ls_matrix_type full
_refine_ls_number_parameters 552
_refine_ls_number_reflns 13103
_refine_ls_number_restraints 0
_refine_ls_restrained_S_all 1.023
_refine_ls_R_factor_all 0.0741
_refine_ls_R_factor_gt 0.0384
_refine_ls_shift/su_max 0.484
_refine_ls_shift/su_mean 0.008
_refine_ls_structure_factor_coef Fsqd
_refine_ls_weighting_details 'calc w=1/[\s^2^(Fo^2^)+(0.0302P)^2^+2.1365P] where P=(Fo^2^+2Fc^2^)/3'
_refine_ls_weighting_scheme calc
_refine_ls_wR_factor_gt 0.0716
_refine_ls_wR_factor_ref 0.0807
_reflns_number_gt 9175
_reflns_number_total 13103
_reflns_threshold_expression >2sigma(I)
_cod_data_source_file om050301nsi20050418_034351.cif
_cod_data_source_block wb4
_cod_depositor_comments
;
The following automatic conversions were performed:

'_symmetry_cell_setting' value 'Monoclinic' changed to 'monoclinic'
according to /home/saulius/struct/CIF-dictionaries/cif_core.dic
dictionary named 'cif_core.dic' version 2.4.1 from 2010-06-29.

Automatic conversion script
Id: cif_fix_values 1715 2011-07-08 13:25:40Z adriana 
;
_cod_original_sg_symbol_H-M P2(1)/n
_cod_database_code 4075930

loop_
_symmetry_equiv_pos_as_xyz
'x, y, z'
'-x+1/2, y+1/2, -z+1/2'
'-x, -y, -z'
'x-1/2, -y-1/2, z-1/2'

loop_
_atom_site_label
_atom_site_type_symbol
_atom_site_fract_x
_atom_site_fract_y
_atom_site_fract_z
_atom_site_U_iso_or_equiv
_atom_site_adp_type
_atom_site_occupancy
_atom_site_symmetry_multiplicity
_atom_site_calc_flag
_atom_site_refinement_flags
Ir1 Ir 0.424656(8) 0.844125(6) -0.336041(6) 0.01797(3) Uani 1 1 d .
H1M H 0.545(3) 0.868(2) -0.349(2) 0.070(13) Uiso 1 1 d .
H2M H 0.483(2) 0.8160(18) -0.2675(17) 0.036(9) Uiso 1 1 d .
P1 P 0.48970(6) 0.73308(4) -0.36893(4) 0.02023(16) Uani 1 1 d .
N1 N 0.32007(17) 0.88396(12) -0.42434(12) 0.0186(5) Uani 1 1 d .
N2 N 0.38809(17) 0.93667(12) -0.27537(12) 0.0184(5) Uani 1 1 d .
C1 C 0.2055(2) 0.97716(17) -0.48964(16) 0.0291(8) Uani 1 1 d .
H1A H 0.2170 0.9499 -0.5352 0.044 Uiso 1 1 calc R
H1B H 0.2118 1.0310 -0.4983 0.044 Uiso 1 1 calc R
H1C H 0.1385 0.9662 -0.4755 0.044 Uiso 1 1 calc R
C2 C 0.2824(2) 0.95285(16) -0.42684(15) 0.0213(6) Uani 1 1 d .
C3 C 0.3033(2) 1.00819(15) -0.37313(16) 0.0223(7) Uani 1 1 d .
H3 H 0.278(2) 1.0511(16) -0.3824(15) 0.021(8) Uiso 1 1 d .
C4 C 0.3463(2) 0.99992(15) -0.30075(15) 0.0197(6) Uani 1 1 d .
C5 C 0.3429(2) 1.06752(16) -0.24986(16) 0.0263(7) Uani 1 1 d .
H5A H 0.2977 1.0574 -0.2113 0.039 Uiso 1 1 calc R
H5B H 0.3192 1.1111 -0.2791 0.039 Uiso 1 1 calc R
H5C H 0.4097 1.0776 -0.2264 0.039 Uiso 1 1 calc R
C6 C 0.2778(2) 0.83577(15) -0.48296(14) 0.0202(6) Uani 1 1 d .
C7 C 0.3209(2) 0.83486(16) -0.55172(15) 0.0269(7) Uani 1 1 d .
C8 C 0.2703(3) 0.79511(18) -0.61026(17) 0.0327(8) Uani 1 1 d .
H8A H 0.2966 0.7938 -0.6575 0.039 Uiso 1 1 calc R
C9 C 0.1834(3) 0.75813(18) -0.60042(17) 0.0350(9) Uani 1 1 d .
H9A H 0.1492 0.7330 -0.6413 0.042 Uiso 1 1 calc R
C10 C 0.1448(2) 0.75692(17) -0.53210(18) 0.0290(8) Uani 1 1 d .
H10 H 0.085(2) 0.7332(16) -0.5244(15) 0.018(8) Uiso 1 1 d .
C11 C 0.1923(2) 0.79474(15) -0.47158(16) 0.0216(6) Uani 1 1 d .
C12 C 0.4182(2) 0.87434(19) -0.56210(16) 0.0293(8) Uani 1 1 d .
H12A H 0.4593 0.8718 -0.5134 0.035 Uiso 1 1 calc R
C13 C 0.4084(3) 0.9572(2) -0.5834(2) 0.0462(10) Uani 1 1 d .
H13A H 0.3671 0.9621 -0.6305 0.069 Uiso 1 1 calc R
H13B H 0.4745 0.9781 -0.5891 0.069 Uiso 1 1 calc R
H13C H 0.3773 0.9845 -0.5444 0.069 Uiso 1 1 calc R
C14 C 0.4768(3) 0.8350(2) -0.61961(18) 0.0448(10) Uani 1 1 d .
H14A H 0.4763 0.7810 -0.6108 0.067 Uiso 1 1 calc R
H14B H 0.5455 0.8532 -0.6152 0.067 Uiso 1 1 calc R
H14C H 0.4462 0.8457 -0.6697 0.067 Uiso 1 1 calc R
C15 C 0.1518(2) 0.78967(17) -0.39497(18) 0.0272(7) Uani 1 1 d .
H15 H 0.211(2) 0.7854(16) -0.3585(16) 0.024(8) Uiso 1 1 d .
C16 C 0.0889(2) 0.71975(18) -0.38493(19) 0.0355(8) Uani 1 1 d .
H16A H 0.0334 0.7185 -0.4235 0.053 Uiso 1 1 calc R
H16B H 0.0630 0.7209 -0.3358 0.053 Uiso 1 1 calc R
H16C H 0.1301 0.6751 -0.3890 0.053 Uiso 1 1 calc R
C17 C 0.0915(3) 0.85814(19) -0.3754(2) 0.0390(9) Uani 1 1 d .
H17A H 0.1348 0.9022 -0.3716 0.058 Uiso 1 1 calc R
H17B H 0.0634 0.8498 -0.3277 0.058 Uiso 1 1 calc R
H17C H 0.0376 0.8664 -0.4144 0.058 Uiso 1 1 calc R
C18 C 0.4111(2) 0.92970(15) -0.19618(15) 0.0220(7) Uani 1 1 d .
C19 C 0.3397(3) 0.89602(16) -0.15460(16) 0.0287(8) Uani 1 1 d .
C20 C 0.3626(3) 0.88756(19) -0.07806(17) 0.0367(9) Uani 1 1 d .
H20 H 0.314(2) 0.8685(16) -0.0500(16) 0.021(8) Uiso 1 1 d .
C21 C 0.4525(3) 0.90975(19) -0.04431(17) 0.0395(9) Uani 1 1 d .
H21A H 0.4670 0.9025 0.0076 0.047 Uiso 1 1 calc R
C22 C 0.5221(3) 0.94270(18) -0.08574(17) 0.0355(9) Uani 1 1 d .
H22A H 0.5843 0.9579 -0.0619 0.043 Uiso 1 1 calc R
C23 C 0.5025(2) 0.95413(16) -0.16258(15) 0.0256(7) Uani 1 1 d .
C24 C 0.2389(3) 0.87149(19) -0.18989(18) 0.0351(8) Uani 1 1 d .
H24 H 0.238(3) 0.868(2) -0.241(2) 0.044(10) Uiso 1 1 d .
C25 C 0.1598(3) 0.9278(2) -0.1762(3) 0.0611(13) Uani 1 1 d .
H25A H 0.1514 0.9302 -0.1229 0.092 Uiso 1 1 calc R
H25B H 0.0970 0.9128 -0.2032 0.092 Uiso 1 1 calc R
H25C H 0.1795 0.9770 -0.1937 0.092 Uiso 1 1 calc R
C26 C 0.2072(3) 0.7949(2) -0.1646(3) 0.0575(12) Uani 1 1 d .
H26A H 0.2660 0.7635 -0.1539 0.086 Uiso 1 1 calc R
H26B H 0.1631 0.7718 -0.2040 0.086 Uiso 1 1 calc R
H26C H 0.1719 0.8001 -0.1196 0.086 Uiso 1 1 calc R
C27 C 0.5815(2) 0.98975(18) -0.20572(17) 0.0291(8) Uani 1 1 d .
H27 H 0.558(2) 0.9984(17) -0.2539(16) 0.027(8) Uiso 1 1 d .
C28 C 0.6162(3) 1.0656(2) -0.1749(2) 0.0419(9) Uani 1 1 d .
H28A H 0.5586 1.0984 -0.1716 0.063 Uiso 1 1 calc R
H28B H 0.6618 1.0882 -0.2081 0.063 Uiso 1 1 calc R
H28C H 0.6506 1.0590 -0.1253 0.063 Uiso 1 1 calc R
C29 C 0.6708(3) 0.9381(2) -0.2096(2) 0.0443(10) Uani 1 1 d .
H29A H 0.7006 0.9280 -0.1591 0.066 Uiso 1 1 calc R
H29B H 0.7200 0.9621 -0.2387 0.066 Uiso 1 1 calc R
H29C H 0.6491 0.8909 -0.2333 0.066 Uiso 1 1 calc R
C30 C 0.6208(2) 0.73894(16) -0.39305(15) 0.0231(7) Uani 1 1 d .
H30 H 0.6461(19) 0.6882(15) -0.4119(14) 0.008(6) Uiso 1 1 d .
C31 C 0.6957(3) 0.75929(19) -0.32745(18) 0.0324(8) Uani 1 1 d .
H31B H 0.695(2) 0.7177(18) -0.2880(17) 0.031(9) Uiso 1 1 d .
H31A H 0.676(3) 0.806(2) -0.3059(19) 0.042(10) Uiso 1 1 d .
C32 C 0.8010(2) 0.7699(2) -0.3498(2) 0.0428(10) Uani 1 1 d .
H32A H 0.8446 0.7863 -0.3060 0.051 Uiso 1 1 calc R
H32B H 0.8266 0.7215 -0.3669 0.051 Uiso 1 1 calc R
C33 C 0.8042(3) 0.8269(2) -0.4110(2) 0.0514(11) Uani 1 1 d .
H33A H 0.8732 0.8321 -0.4251 0.062 Uiso 1 1 calc R
H33B H 0.7824 0.8761 -0.3932 0.062 Uiso 1 1 calc R
C34 C 0.7367(3) 0.8027(2) -0.4783(2) 0.0435(10) Uani 1 1 d .
H34A H 0.7605 0.7546 -0.4974 0.052 Uiso 1 1 calc R
H34B H 0.7387 0.8405 -0.5182 0.052 Uiso 1 1 calc R
C35 C 0.6308(2) 0.79383(18) -0.45747(17) 0.0300(8) Uani 1 1 d .
H35A H 0.5888 0.7762 -0.5016 0.036 Uiso 1 1 calc R
H35B H 0.6054 0.8433 -0.4434 0.036 Uiso 1 1 calc R
C36 C 0.4272(2) 0.67696(16) -0.44659(16) 0.0238(7) Uani 1 1 d .
H36 H 0.403(2) 0.7161(19) -0.4802(18) 0.042(10) Uiso 1 1 d .
C37 C 0.4914(3) 0.62415(18) -0.48954(17) 0.0288(7) Uani 1 1 d .
H37B H 0.549(2) 0.6499(17) -0.5126(18) 0.033(9) Uiso 1 1 d .
H37A H 0.523(2) 0.5882(17) -0.4564(16) 0.027(9) Uiso 1 1 d .
C38 C 0.4282(3) 0.58428(18) -0.55242(17) 0.0340(8) Uani 1 1 d .
H38A H 0.4002 0.6217 -0.5888 0.041 Uiso 1 1 calc R
H38B H 0.4708 0.5499 -0.5787 0.041 Uiso 1 1 calc R
C39 C 0.3443(3) 0.54046(18) -0.52212(17) 0.0350(8) Uani 1 1 d .
H39A H 0.3724 0.5012 -0.4879 0.042 Uiso 1 1 calc R
H39B H 0.3045 0.5157 -0.5637 0.042 Uiso 1 1 calc R
C40 C 0.2775(3) 0.59184(18) -0.48074(18) 0.0346(8) Uani 1 1 d .
H40A H 0.2439 0.6279 -0.5161 0.042 Uiso 1 1 calc R
H40B H 0.2258 0.5618 -0.4588 0.042 Uiso 1 1 calc R
C41 C 0.3388(2) 0.63423(17) -0.41918(18) 0.0288(8) Uani 1 1 d .
H41B H 0.364(2) 0.5980(18) -0.3789(17) 0.032(9) Uiso 1 1 d .
H41A H 0.295(3) 0.6671(18) -0.3950(18) 0.036(10) Uiso 1 1 d .
C42 C 0.5054(2) 0.67164(16) -0.28488(16) 0.0245(7) Uani 1 1 d .
H42 H 0.555(2) 0.7011(16) -0.2535(15) 0.021(8) Uiso 1 1 d .
C43 C 0.4138(3) 0.6658(2) -0.24017(18) 0.0339(8) Uani 1 1 d .
H43B H 0.367(3) 0.631(2) -0.268(2) 0.052(11) Uiso 1 1 d .
H4A H 0.379(3) 0.719(2) -0.2367(18) 0.044(10) Uiso 1 1 d .
C44 C 0.4428(3) 0.6330(2) -0.16328(19) 0.0431(10) Uani 1 1 d .
H44A H 0.4891 0.6675 -0.1350 0.052 Uiso 1 1 calc R
H44B H 0.3828 0.6277 -0.1358 0.052 Uiso 1 1 calc R
C45 C 0.4918(3) 0.5576(2) -0.1692(2) 0.0514(11) Uani 1 1 d .
H45B H 0.502(3) 0.540(2) -0.119(2) 0.060(12) Uiso 1 1 d .
H45A H 0.442(3) 0.5271(19) -0.1905(18) 0.038(10) Uiso 1 1 d .
C46 C 0.5808(3) 0.55937(19) -0.21640(19) 0.0414(9) Uani 1 1 d .
H46A H 0.6051 0.5078 -0.2230 0.050 Uiso 1 1 calc R
H46B H 0.6353 0.5886 -0.1902 0.050 Uiso 1 1 calc R
C47 C 0.5528(3) 0.59444(17) -0.29303(18) 0.0301(8) Uani 1 1 d .
H47B H 0.607(2) 0.5961(18) -0.3216(18) 0.034(9) Uiso 1 1 d .
H47A H 0.510(3) 0.559(2) -0.3185(18) 0.044(10) Uiso 1 1 d .

loop_
_atom_site_aniso_label
_atom_site_aniso_U_11
_atom_site_aniso_U_22
_atom_site_aniso_U_33
_atom_site_aniso_U_23
_atom_site_aniso_U_13
_atom_site_aniso_U_12
Ir1 0.02004(5) 0.01721(4) 0.01641(4) -0.00252(5) 0.00006(4) 0.00207(5)
P1 0.0209(4) 0.0186(3) 0.0207(3) -0.0025(3) -0.0012(3) 0.0018(3)
N1 0.0208(13) 0.0199(11) 0.0147(10) 0.0008(9) -0.0001(9) -0.0023(10)
N2 0.0198(12) 0.0184(11) 0.0169(10) -0.0014(9) 0.0011(9) -0.0007(9)
C1 0.0301(18) 0.0274(15) 0.0283(15) 0.0038(13) -0.0069(13) 0.0043(13)
C2 0.0202(15) 0.0229(13) 0.0207(13) 0.0056(11) 0.0013(11) -0.0005(12)
C3 0.0258(16) 0.0160(12) 0.0249(14) 0.0032(11) 0.0011(12) -0.0002(12)
C4 0.0191(14) 0.0195(13) 0.0207(13) -0.0002(11) 0.0036(11) -0.0031(11)
C5 0.0322(17) 0.0203(13) 0.0264(14) -0.0023(12) 0.0029(13) 0.0091(13)
C6 0.0198(14) 0.0204(13) 0.0192(12) -0.0021(11) -0.0050(11) 0.0041(11)
C7 0.0317(17) 0.0287(16) 0.0193(13) 0.0032(12) -0.0036(12) 0.0096(13)
C8 0.042(2) 0.0338(17) 0.0208(14) -0.0008(13) -0.0060(14) 0.0089(15)
C9 0.043(2) 0.0304(16) 0.0280(16) -0.0058(13) -0.0180(15) 0.0045(15)
C10 0.0245(17) 0.0216(14) 0.0385(17) -0.0010(13) -0.0123(14) 0.0003(13)
C11 0.0205(15) 0.0171(12) 0.0264(14) -0.0002(11) -0.0027(12) 0.0019(11)
C12 0.0218(16) 0.0461(18) 0.0201(14) 0.0051(13) 0.0023(12) 0.0033(14)
C13 0.043(2) 0.049(2) 0.048(2) 0.0139(18) 0.0102(18) -0.0032(19)
C14 0.039(2) 0.066(3) 0.0293(16) 0.0032(18) 0.0058(15) 0.011(2)
C15 0.0185(15) 0.0270(15) 0.0363(17) -0.0005(13) 0.0043(13) -0.0019(13)
C16 0.0286(18) 0.0293(16) 0.048(2) 0.0041(15) 0.0023(16) -0.0046(14)
C17 0.0281(18) 0.039(2) 0.051(2) -0.0070(16) 0.0115(16) -0.0045(15)
C18 0.0317(17) 0.0165(12) 0.0180(13) -0.0019(10) 0.0034(12) 0.0066(12)
C19 0.045(2) 0.0205(14) 0.0210(14) -0.0027(12) 0.0078(14) 0.0004(14)
C20 0.060(2) 0.0302(17) 0.0228(15) -0.0003(13) 0.0179(16) 0.0013(17)
C21 0.068(3) 0.0335(17) 0.0164(14) 0.0012(13) 0.0007(16) 0.0117(18)
C22 0.048(2) 0.0329(17) 0.0232(15) -0.0035(13) -0.0095(15) 0.0123(16)
C23 0.0340(18) 0.0221(14) 0.0198(13) -0.0039(11) -0.0018(12) 0.0072(13)
C24 0.043(2) 0.0368(17) 0.0279(16) -0.0009(14) 0.0162(15) -0.0071(16)
C25 0.048(3) 0.056(3) 0.078(3) -0.008(2) -0.005(2) 0.010(2)
C26 0.049(3) 0.040(2) 0.087(3) -0.002(2) 0.022(2) -0.005(2)
C27 0.0282(17) 0.0335(16) 0.0240(15) -0.0062(13) -0.0063(13) 0.0014(14)
C28 0.038(2) 0.0384(19) 0.047(2) -0.0056(16) -0.0076(17) -0.0026(17)
C29 0.034(2) 0.047(2) 0.051(2) -0.0173(18) -0.0024(17) 0.0029(17)
C30 0.0225(16) 0.0222(13) 0.0244(14) -0.0031(11) 0.0002(12) 0.0017(12)
C31 0.0289(18) 0.0364(17) 0.0306(16) -0.0011(14) -0.0054(14) -0.0002(15)
C32 0.0220(18) 0.049(2) 0.056(2) 0.0158(18) -0.0043(16) -0.0015(16)
C33 0.026(2) 0.058(2) 0.069(3) 0.023(2) -0.0022(19) -0.0058(17)
C34 0.038(2) 0.044(2) 0.050(2) 0.0163(17) 0.0108(18) -0.0031(17)
C35 0.0331(19) 0.0278(15) 0.0290(15) 0.0046(13) 0.0007(14) 0.0010(14)
C36 0.0273(17) 0.0184(13) 0.0240(14) -0.0035(11) -0.0079(12) 0.0028(12)
C37 0.0346(19) 0.0258(15) 0.0262(15) -0.0054(13) 0.0033(14) 0.0047(14)
C38 0.047(2) 0.0260(15) 0.0275(15) -0.0048(13) -0.0065(15) 0.0078(15)
C39 0.041(2) 0.0259(15) 0.0347(17) -0.0103(13) -0.0153(15) 0.0028(15)
C40 0.0324(19) 0.0295(16) 0.0400(18) -0.0065(14) -0.0092(15) 0.0000(14)
C41 0.0270(17) 0.0258(14) 0.0322(16) -0.0086(13) -0.0055(14) 0.0043(13)
C42 0.0258(16) 0.0226(15) 0.0241(14) 0.0013(11) -0.0027(12) -0.0035(12)
C43 0.0286(18) 0.044(2) 0.0297(16) -0.0024(15) 0.0067(14) -0.0100(16)
C44 0.040(2) 0.058(2) 0.0312(17) 0.0053(16) 0.0020(16) -0.0266(18)
C45 0.064(3) 0.054(2) 0.0346(19) 0.0182(17) -0.0059(19) -0.023(2)
C46 0.047(2) 0.0308(17) 0.0440(19) 0.0133(15) -0.0122(17) -0.0024(16)
C47 0.0318(18) 0.0242(15) 0.0339(17) 0.0046(13) -0.0006(15) -0.0013(14)

loop_
_atom_type_symbol
_atom_type_description
_atom_type_scat_dispersion_real
_atom_type_scat_dispersion_imag
_atom_type_scat_source
C C 0.0033 0.0016 'International Tables Vol C Tables 4.2.6.8 and 6.1.1.4'
H H 0.0000 0.0000 'International Tables Vol C Tables 4.2.6.8 and 6.1.1.4'
N N 0.0061 0.0033 'International Tables Vol C Tables 4.2.6.8 and 6.1.1.4'
P P 0.1023 0.0942 'International Tables Vol C Tables 4.2.6.8 and 6.1.1.4'
Ir Ir -1.4442 7.9887 'International Tables Vol C Tables 4.2.6.8 and 6.1.1.4'

loop_
_geom_angle_atom_site_label_1
_geom_angle_atom_site_label_2
_geom_angle_atom_site_label_3
_geom_angle
H2M Ir1 H1M 75.9(18)
H2M Ir1 N2 88.0(12)
H1M Ir1 N2 98.1(13)
H2M Ir1 N1 170.9(12)
H1M Ir1 N1 112.5(13)
N2 Ir1 N1 87.47(8)
H2M Ir1 P1 74.5(12)
H1M Ir1 P1 78.1(14)
N2 Ir1 P1 162.49(6)
N1 Ir1 P1 109.83(6)
C30 P1 C36 103.53(14)
C30 P1 C42 100.19(14)
C36 P1 C42 107.82(13)
C30 P1 Ir1 114.09(9)
C36 P1 Ir1 120.39(10)
C42 P1 Ir1 108.81(10)
C2 N1 C6 113.6(2)
C2 N1 Ir1 123.67(18)
C6 N1 Ir1 122.48(17)
C4 N2 C18 117.7(2)
C4 N2 Ir1 127.81(18)
C18 N2 Ir1 114.46(17)
N1 C2 C3 125.2(2)
N1 C2 C1 121.3(2)
C3 C2 C1 113.4(2)
C4 C3 C2 128.3(3)
N2 C4 C3 123.1(3)
N2 C4 C5 120.2(2)
C3 C4 C5 116.8(2)
C11 C6 C7 121.9(3)
C11 C6 N1 119.1(2)
C7 C6 N1 118.9(3)
C8 C7 C6 117.1(3)
C8 C7 C12 121.1(3)
C6 C7 C12 121.8(3)
C9 C8 C7 121.1(3)
C8 C9 C10 121.0(3)
C9 C10 C11 120.6(3)
C10 C11 C6 118.1(3)
C10 C11 C15 120.2(3)
C6 C11 C15 121.7(2)
C7 C12 C14 111.9(3)
C7 C12 C13 115.1(3)
C14 C12 C13 108.2(3)
C17 C15 C16 108.4(3)
C17 C15 C11 113.5(3)
C16 C15 C11 113.5(3)
C23 C18 C19 121.5(3)
C23 C18 N2 120.8(3)
C19 C18 N2 117.7(3)
C20 C19 C18 117.9(3)
C20 C19 C24 120.0(3)
C18 C19 C24 122.1(3)
C21 C20 C19 121.4(3)
C20 C21 C22 120.1(3)
C21 C22 C23 121.0(3)
C18 C23 C22 118.0(3)
C18 C23 C27 122.9(2)
C22 C23 C27 119.1(3)
C25 C24 C19 111.2(3)
C25 C24 C26 109.4(3)
C19 C24 C26 113.6(3)
C23 C27 C29 111.2(3)
C23 C27 C28 113.3(3)
C29 C27 C28 109.6(3)
C31 C30 C35 109.7(3)
C31 C30 P1 114.3(2)
C35 C30 P1 111.0(2)
C32 C31 C30 113.3(3)
C33 C32 C31 111.3(3)
C32 C33 C34 109.9(3)
C33 C34 C35 110.3(3)
C34 C35 C30 113.5(3)
C41 C36 C37 110.1(2)
C41 C36 P1 110.0(2)
C37 C36 P1 118.1(2)
C38 C37 C36 110.9(3)
C39 C38 C37 111.0(3)
C38 C39 C40 110.8(3)
C41 C40 C39 110.3(3)
C40 C41 C36 113.7(3)
C47 C42 C43 110.4(3)
C47 C42 P1 118.1(2)
C43 C42 P1 115.1(2)
C44 C43 C42 110.3(3)
C45 C44 C43 111.1(3)
C44 C45 C46 112.9(3)
C45 C46 C47 111.3(3)
C42 C47 C46 110.8(3)

loop_
_geom_bond_atom_site_label_1
_geom_bond_atom_site_label_2
_geom_bond_distance
Ir1 H2M 1.50(3)
Ir1 H1M 1.71(4)
Ir1 N2 2.067(2)
Ir1 N1 2.159(2)
Ir1 P1 2.2706(7)
P1 C30 1.861(3)
P1 C36 1.867(3)
P1 C42 1.870(3)
N1 C2 1.333(4)
N1 C6 1.444(3)
N2 C4 1.328(3)
N2 C18 1.442(3)
C1 C2 1.534(4)
C2 C3 1.397(4)
C3 C4 1.392(4)
C4 C5 1.521(4)
C6 C11 1.398(4)
C6 C7 1.414(4)
C7 C8 1.403(4)
C7 C12 1.516(5)
C8 C9 1.371(5)
C9 C10 1.378(5)
C10 C11 1.394(4)
C11 C15 1.531(4)
C12 C14 1.528(5)
C12 C13 1.535(5)
C15 C17 1.529(5)
C15 C16 1.531(4)
C18 C23 1.398(4)
C18 C19 1.406(4)
C19 C20 1.398(4)
C19 C24 1.518(5)
C20 C21 1.371(5)
C21 C22 1.381(5)
C22 C23 1.404(4)
C23 C27 1.513(5)
C24 C25 1.503(5)
C24 C26 1.516(5)
C27 C29 1.526(5)
C27 C28 1.526(4)
C30 C31 1.535(4)
C30 C35 1.536(4)
C31 C32 1.523(5)
C32 C33 1.506(5)
C33 C34 1.519(5)
C34 C35 1.517(5)
C36 C41 1.534(5)
C36 C37 1.535(4)
C37 C38 1.537(4)
C38 C39 1.516(5)
C39 C40 1.526(5)
C40 C41 1.529(4)
C42 C47 1.534(4)
C42 C43 1.536(5)
C43 C44 1.527(5)
C44 C45 1.510(6)
C45 C46 1.530(6)
C46 C47 1.536(4)
